data_1517387
loop_
_publ_author_name
'Roosen, Philipp C.'
'Vanderwal, Christopher D.'

_publ_section_title
;
 Investigations into an Anionic Oxy-Cope/Transannular Conjugate Addition
 Approach to 7,20-Diisocyanoadociane.
;
_journal_issue 17
_journal_name_full 'Organic letters'
_journal_page_first 4368
_journal_paper_doi 10.1021/ol502205m
_journal_volume 16
_journal_year 2014
_chemical_formula_sum 'C13 H18 O2'
_chemical_formula_weight 206.27
_chemical_name_systematic
; 
 ? 
;
_space_group_crystal_system triclinic
_space_group_IT_number 2
_space_group_name_Hall '-P 1'
_space_group_name_H-M_alt 'P -1'
_symmetry_space_group_name_Hall '-P 1'
_symmetry_space_group_name_H-M 'P -1'
_atom_sites_solution_hydrogens difmap
_atom_sites_solution_primary direct
_atom_sites_solution_secondary difmap
_audit_creation_method SHELXL-2012
_cell_angle_alpha 104.2514(8)
_cell_angle_beta 98.7965(8)
_cell_angle_gamma 110.1474(7)
_cell_formula_units_Z 2
_cell_length_a 7.4167(5)
_cell_length_b 8.7830(6)
_cell_length_c 9.1296(7)
_cell_measurement_reflns_used 5050
_cell_measurement_temperature 83(2)
_cell_measurement_theta_max 28.63
_cell_measurement_theta_min 2.38
_cell_volume 522.34(6)
_computing_cell_refinement 'Bruker SAINT'
_computing_data_collection 'Bruker APEX2'
_computing_data_reduction 'Bruker SAINT'
_computing_molecular_graphics 'Bruker SHELXTL'
_computing_publication_material 'Bruker SHELXTL'
_computing_structure_refinement 'SHELXL-2012 (Sheldrick, 2012)'
_computing_structure_solution 'SHELXS-97 (Sheldrick, 2008)'
_diffrn_ambient_temperature 83(2)
_diffrn_measured_fraction_theta_full 0.991
_diffrn_measured_fraction_theta_max 0.908
_diffrn_measurement_device_type 'Bruker APEX-II CCD'
_diffrn_measurement_method '\f and \w scans'
_diffrn_radiation_type MoK\a
_diffrn_radiation_wavelength 0.71073
_diffrn_reflns_av_R_equivalents 0.0111
_diffrn_reflns_av_unetI/netI 0.0120
_diffrn_reflns_Laue_measured_fraction_full 0.991
_diffrn_reflns_Laue_measured_fraction_max 0.908
_diffrn_reflns_limit_h_max 10
_diffrn_reflns_limit_h_min -9
_diffrn_reflns_limit_k_max 11
_diffrn_reflns_limit_k_min -11
_diffrn_reflns_limit_l_max 11
_diffrn_reflns_limit_l_min -12
_diffrn_reflns_number 6268
_diffrn_reflns_point_group_measured_fraction_full 0.991
_diffrn_reflns_point_group_measured_fraction_max 0.908
_diffrn_reflns_theta_full 25.500
_diffrn_reflns_theta_max 28.865
_diffrn_reflns_theta_min 2.385
_exptl_absorpt_coefficient_mu 0.086
_exptl_absorpt_correction_T_max 0.8621
_exptl_absorpt_correction_T_min 0.8158
_exptl_absorpt_correction_type multi-scan
_exptl_absorpt_process_details 'Bruker SADABS'
_exptl_crystal_colour colorless
_exptl_crystal_density_diffrn 1.311
_exptl_crystal_density_meas ?
_exptl_crystal_density_method not_measured
_exptl_crystal_description irregular
_exptl_crystal_F_000 224
_exptl_crystal_size_max 0.405
_exptl_crystal_size_mid 0.324
_exptl_crystal_size_min 0.312
_refine_diff_density_max 0.390
_refine_diff_density_min -0.206
_refine_diff_density_rms 0.052
_refine_ls_extinction_method none
_refine_ls_goodness_of_fit_ref 1.084
_refine_ls_hydrogen_treatment refall
_refine_ls_matrix_type full
_refine_ls_number_parameters 208
_refine_ls_number_reflns 2486
_refine_ls_number_restraints 0
_refine_ls_restrained_S_all 1.084
_refine_ls_R_factor_all 0.0411
_refine_ls_R_factor_gt 0.0391
_refine_ls_shift/su_max 0.000
_refine_ls_shift/su_mean 0.000
_refine_ls_structure_factor_coef Fsqd
_refine_ls_weighting_details
; 
 w=1/[\s^2^(Fo^2^)+(0.0581P)^2^+0.2499P] 
 where P=(Fo^2^+2Fc^2^)/3 
;
_refine_ls_weighting_scheme calc
_refine_ls_wR_factor_gt 0.1147
_refine_ls_wR_factor_ref 0.1168
_reflns_Friedel_coverage 0.000
_reflns_number_gt 2311
_reflns_number_total 2486
_reflns_threshold_expression 'I > 2\s(I)'
_cod_data_source_file ol502205m_si_003.cif
_cod_data_source_block cdv25
_cod_depositor_comments
;Adding full bibliography for 1517387--1517389.cif.

The following automatic conversions were performed:

'_exptl_crystal_density_meas' value 'not_measured' was changed to '?'
- the value is perceived as not measured.

Automatic conversion script
Id: cif_fix_values 3008 2015-01-20 13:52:24Z robertas 
;
_cod_database_code 1517387
_shelx_space_group_comment
; 
The symmetry employed for this shelxl refinement is uniquely defined 
by the following loop, which should always be used as a source of 
symmetry information in preference to the above space-group names. 
They are only intended as comments. 
;
_shelx_estimated_absorpt_t_min 0.966
_shelx_estimated_absorpt_t_max 0.974
_shelxl_version_number 2012-9

loop_
_space_group_symop_operation_xyz
'x, y, z'
'-x, -y, -z'

loop_
_atom_site_label
_atom_site_type_symbol
_atom_site_fract_x
_atom_site_fract_y
_atom_site_fract_z
_atom_site_U_iso_or_equiv
_atom_site_adp_type
_atom_site_occupancy
_atom_site_site_symmetry_order
_atom_site_calc_flag
O1 O 0.68235(15) 0.70949(12) 0.55727(10) 0.0259(2) Uani 1 1 d
O2 O 0.76870(12) 0.43070(10) 0.00513(10) 0.0176(2) Uani 1 1 d
C1 C 0.70598(17) 0.66952(15) 0.42666(13) 0.0166(2) Uani 1 1 d
C2 C 0.66948(16) 0.75838(14) 0.30862(12) 0.0138(2) Uani 1 1 d
C3 C 0.86599(16) 0.83963(13) 0.26416(12) 0.0132(2) Uani 1 1 d
C4 C 0.95142(16) 0.70501(14) 0.20490(13) 0.0140(2) Uani 1 1 d
C5 C 0.83159(16) 0.58618(14) 0.04025(13) 0.0139(2) Uani 1 1 d
C6 C 0.80036(17) 0.67558(14) -0.07675(13) 0.0159(2) Uani 1 1 d
C7 C 0.71270(17) 0.80685(14) -0.01644(13) 0.0155(2) Uani 1 1 d
C8 C 0.83873(16) 0.93313(14) 0.14577(13) 0.0140(2) Uani 1 1 d
C9 C 0.75335(17) 1.06547(14) 0.20805(13) 0.0167(2) Uani 1 1 d
C10 C 0.55991(17) 0.98624(15) 0.25330(13) 0.0171(2) Uani 1 1 d
C11 C 0.58739(17) 0.89183(15) 0.36966(13) 0.0166(2) Uani 1 1 d
C12 C 0.78263(18) 0.53276(15) 0.37054(14) 0.0183(2) Uani 1 1 d
C13 C 0.97469(17) 0.60949(15) 0.32099(13) 0.0175(2) Uani 1 1 d
H1 H 0.934(2) 0.738(2) -0.0869(18) 0.022(4) Uiso 1 1 d
H2 H 0.570(2) 0.6672(19) 0.2145(18) 0.017(3) Uiso 1 1 d
H3 H 0.966(2) 0.9260(18) 0.3613(17) 0.014(3) Uiso 1 1 d
H4 H 1.087(2) 0.769(2) 0.1936(18) 0.020(4) Uiso 1 1 d
H5 H 1.019(3) 0.517(2) 0.2759(19) 0.026(4) Uiso 1 1 d
H6 H 1.084(2) 0.692(2) 0.4154(18) 0.021(4) Uiso 1 1 d
H7 H 0.679(3) 0.442(2) 0.282(2) 0.031(4) Uiso 1 1 d
H8 H 0.805(2) 0.485(2) 0.4558(19) 0.022(4) Uiso 1 1 d
H9 H 0.460(2) 0.834(2) 0.3910(18) 0.021(4) Uiso 1 1 d
H10 H 0.684(2) 0.975(2) 0.4739(18) 0.020(4) Uiso 1 1 d
H11 H 0.517(2) 1.079(2) 0.2997(19) 0.025(4) Uiso 1 1 d
H12 H 0.452(2) 0.906(2) 0.1587(19) 0.022(4) Uiso 1 1 d
H13 H 0.855(2) 1.1569(19) 0.3049(18) 0.017(3) Uiso 1 1 d
H14 H 0.731(3) 1.120(2) 0.1280(19) 0.027(4) Uiso 1 1 d
H15 H 0.977(2) 0.999(2) 0.1376(18) 0.021(4) Uiso 1 1 d
H16 H 0.704(2) 0.870(2) -0.0940(19) 0.023(4) Uiso 1 1 d
H17 H 0.575(2) 0.7447(19) -0.0163(17) 0.017(3) Uiso 1 1 d
H18 H 0.717(2) 0.5913(19) -0.1766(18) 0.017(3) Uiso 1 1 d

loop_
_atom_site_aniso_label
_atom_site_aniso_U_11
_atom_site_aniso_U_22
_atom_site_aniso_U_33
_atom_site_aniso_U_23
_atom_site_aniso_U_13
_atom_site_aniso_U_12
O1 0.0391(5) 0.0319(5) 0.0177(4) 0.0129(4) 0.0139(4) 0.0210(4)
O2 0.0177(4) 0.0150(4) 0.0197(4) 0.0047(3) 0.0061(3) 0.0063(3)
C1 0.0172(5) 0.0180(5) 0.0162(5) 0.0072(4) 0.0047(4) 0.0077(4)
C2 0.0145(5) 0.0153(5) 0.0130(5) 0.0050(4) 0.0040(4) 0.0068(4)
C3 0.0132(5) 0.0135(5) 0.0130(5) 0.0036(4) 0.0030(4) 0.0060(4)
C4 0.0134(5) 0.0145(5) 0.0150(5) 0.0044(4) 0.0037(4) 0.0068(4)
C5 0.0122(5) 0.0167(5) 0.0147(5) 0.0050(4) 0.0058(4) 0.0070(4)
C6 0.0186(5) 0.0168(5) 0.0133(5) 0.0053(4) 0.0061(4) 0.0071(4)
C7 0.0167(5) 0.0177(5) 0.0142(5) 0.0068(4) 0.0050(4) 0.0078(4)
C8 0.0146(5) 0.0134(5) 0.0157(5) 0.0061(4) 0.0052(4) 0.0060(4)
C9 0.0202(5) 0.0146(5) 0.0185(5) 0.0068(4) 0.0064(4) 0.0091(4)
C10 0.0194(5) 0.0189(5) 0.0183(5) 0.0073(4) 0.0066(4) 0.0122(4)
C11 0.0194(5) 0.0188(5) 0.0168(5) 0.0073(4) 0.0080(4) 0.0112(4)
C12 0.0242(6) 0.0188(5) 0.0174(5) 0.0095(4) 0.0066(4) 0.0120(5)
C13 0.0196(5) 0.0196(5) 0.0166(5) 0.0063(4) 0.0032(4) 0.0120(4)

loop_
_atom_type_symbol
_atom_type_description
_atom_type_scat_dispersion_real
_atom_type_scat_dispersion_imag
_atom_type_scat_source
C C 0.0033 0.0016 'International Tables Vol C Tables 4.2.6.8 and 6.1.1.4'
H H 0.0000 0.0000 'International Tables Vol C Tables 4.2.6.8 and 6.1.1.4'
O O 0.0106 0.0060 'International Tables Vol C Tables 4.2.6.8 and 6.1.1.4'

loop_
_geom_angle_atom_site_label_1
_geom_angle_atom_site_label_2
_geom_angle_atom_site_label_3
_geom_angle
O1 C1 C12 122.77(10)
O1 C1 C2 122.73(10)
C12 C1 C2 114.45(9)
C1 C2 C11 112.24(9)
C1 C2 C3 108.93(9)
C11 C2 C3 111.27(9)
C8 C3 C4 112.01(9)
C8 C3 C2 111.33(9)
C4 C3 C2 111.34(9)
C5 C4 C13 113.28(9)
C5 C4 C3 111.01(8)
C13 C4 C3 112.06(9)
O2 C5 C6 122.57(10)
O2 C5 C4 122.52(10)
C6 C5 C4 114.90(9)
C5 C6 C7 111.37(9)
C8 C7 C6 111.41(9)
C7 C8 C9 112.17(9)
C7 C8 C3 111.64(9)
C9 C8 C3 110.66(9)
C10 C9 C8 112.47(9)
C11 C10 C9 111.23(9)
C2 C11 C10 111.91(9)
C1 C12 C13 109.87(9)
C4 C13 C12 112.87(9)

loop_
_geom_bond_atom_site_label_1
_geom_bond_atom_site_label_2
_geom_bond_distance
O1 C1 1.2149(15)
O2 C5 1.2187(14)
C1 C12 1.5116(15)
C1 C2 1.5212(15)
C2 C11 1.5260(15)
C2 C3 1.5509(15)
C3 C8 1.5388(14)
C3 C4 1.5486(14)
C4 C5 1.5227(15)
C4 C13 1.5293(15)
C5 C6 1.5078(15)
C6 C7 1.5390(15)
C7 C8 1.5332(15)
C8 C9 1.5386(15)
C9 C10 1.5324(16)
C10 C11 1.5302(15)
C12 C13 1.5406(16)

loop_
_geom_torsion_atom_site_label_1
_geom_torsion_atom_site_label_2
_geom_torsion_atom_site_label_3
_geom_torsion_atom_site_label_4
_geom_torsion
O1 C1 C2 C11 -3.99(16)
C12 C1 C2 C11 178.56(9)
O1 C1 C2 C3 119.69(12)
C12 C1 C2 C3 -57.76(12)
C1 C2 C3 C8 -179.48(8)
C11 C2 C3 C8 -55.23(12)
C1 C2 C3 C4 54.76(11)
C11 C2 C3 C4 179.02(8)
C8 C3 C4 C5 -51.09(12)
C2 C3 C4 C5 74.29(11)
C8 C3 C4 C13 -178.86(9)
C2 C3 C4 C13 -53.48(12)
C13 C4 C5 O2 -2.86(15)
C3 C4 C5 O2 -129.96(11)
C13 C4 C5 C6 178.36(9)
C3 C4 C5 C6 51.25(12)
O2 C5 C6 C7 128.54(11)
C4 C5 C6 C7 -52.68(12)
C5 C6 C7 C8 53.62(12)
C6 C7 C8 C9 180.00(8)
C6 C7 C8 C3 -55.15(12)
C4 C3 C8 C7 54.19(12)
C2 C3 C8 C7 -71.20(11)
C4 C3 C8 C9 179.88(8)
C2 C3 C8 C9 54.50(11)
C7 C8 C9 C10 70.81(12)
C3 C8 C9 C10 -54.59(12)
C8 C9 C10 C11 54.42(12)
C1 C2 C11 C10 177.44(9)
C3 C2 C11 C10 55.08(12)
C9 C10 C11 C2 -54.51(12)
O1 C1 C12 C13 -121.36(12)
C2 C1 C12 C13 56.10(12)
C5 C4 C13 C12 -74.46(12)
C3 C4 C13 C12 52.10(12)
C1 C12 C13 C4 -52.02(12)
